data_4314722
loop_
_publ_author_name
'Jamie S. Ritch'
'Tristram Chivers'
'Kibriya Ahmad'
'Mohammad Afzaal'
'Paul O'Brien'

_publ_contact_author_address
;
Department of Chemistry
University of Calgary
2500 University Drive NW
Calgary AB  T2N 1N4
Canada
;
_publ_contact_author_name 'Prof. Tristram Chivers'
_publ_section_title
;
 Synthesis, Structures, and Multinuclear NMR Spectra of Tin(II) and
 Lead(II) Complexes of Tellurium-Containing Imidodiphosphinate Ligands:
 Preparation of Two Morphologies of Phase-Pure PbTe from a Single-Source
 Precursor
;
_journal_name_full 'Inorganic Chemistry'
_journal_page_first 1198
_journal_page_last 1205
_journal_paper_doi 10.1021/ic9021728
_journal_volume 49
_journal_year 2010
_chemical_formula_moiety 'C24 H56 N2 P4 Pb Te4'
_chemical_formula_sum 'C24 H56 N2 P4 Pb Te4'
_chemical_formula_weight 1214.19
_chemical_name_systematic
; 
 ? 
;
_space_group_IT_number 15
_symmetry_cell_setting monoclinic
_symmetry_space_group_name_Hall '-C 2yc'
_symmetry_space_group_name_H-M 'C 1 2/c 1'
_atom_sites_solution_hydrogens geom
_atom_sites_solution_primary direct
_atom_sites_solution_secondary difmap
_audit_creation_method SHELXL-97
_cell_angle_alpha 90.00
_cell_angle_beta 120.25(3)
_cell_angle_gamma 90.00
_cell_formula_units_Z 8
_cell_length_a 34.833(7)
_cell_length_b 9.795(2)
_cell_length_c 26.044(5)
_cell_measurement_reflns_used 24878
_cell_measurement_temperature 173(2)
_cell_measurement_theta_max 27.47
_cell_measurement_theta_min 3.20
_cell_volume 7676(4)
_computing_cell_refinement 'Nonius DENZO'
_computing_data_collection 'Nonius COLLECT'
_computing_data_reduction 'Nonius DENZO'
_computing_molecular_graphics 'Bruker SHELXTL'
_computing_publication_material 'Bruker SHELXTL'
_computing_structure_refinement 'SHELXL-97 (Sheldrick, 1997)'
_computing_structure_solution 'SHELXS-97 (Sheldrick, 1990)'
_diffrn_ambient_temperature 173(2)
_diffrn_measured_fraction_theta_full 0.989
_diffrn_measured_fraction_theta_max 0.989
_diffrn_measurement_device_type 'Nonius KappaCCD'
_diffrn_measurement_method 'phi\omega scans'
_diffrn_radiation_monochromator graphite
_diffrn_radiation_source 'fine-focus sealed tube'
_diffrn_radiation_type MoK\a
_diffrn_radiation_wavelength 0.71073
_diffrn_reflns_av_R_equivalents 0.0342
_diffrn_reflns_av_sigmaI/netI 0.0453
_diffrn_reflns_limit_h_max 45
_diffrn_reflns_limit_h_min -45
_diffrn_reflns_limit_k_max 12
_diffrn_reflns_limit_k_min -12
_diffrn_reflns_limit_l_max 33
_diffrn_reflns_limit_l_min -33
_diffrn_reflns_number 24878
_diffrn_reflns_theta_full 27.47
_diffrn_reflns_theta_max 27.47
_diffrn_reflns_theta_min 3.20
_exptl_absorpt_coefficient_mu 7.559
_exptl_absorpt_correction_T_max 0.3776
_exptl_absorpt_correction_T_min 0.0967
_exptl_absorpt_correction_type integration
_exptl_absorpt_process_details 'HKL Scalepack (Otwinowski & Minor 1997)'
_exptl_crystal_colour orange
_exptl_crystal_density_diffrn 2.101
_exptl_crystal_density_method 'not measured'
_exptl_crystal_description needle
_exptl_crystal_F_000 4512
_exptl_crystal_size_max 0.58
_exptl_crystal_size_mid 0.16
_exptl_crystal_size_min 0.16
_refine_diff_density_max 1.440
_refine_diff_density_min -1.408
_refine_diff_density_rms 0.175
_refine_ls_extinction_method none
_refine_ls_goodness_of_fit_ref 1.029
_refine_ls_hydrogen_treatment constr
_refine_ls_matrix_type full
_refine_ls_number_parameters 332
_refine_ls_number_reflns 8710
_refine_ls_number_restraints 0
_refine_ls_restrained_S_all 1.029
_refine_ls_R_factor_all 0.0461
_refine_ls_R_factor_gt 0.0345
_refine_ls_shift/su_max 0.002
_refine_ls_shift/su_mean 0.000
_refine_ls_structure_factor_coef Fsqd
_refine_ls_weighting_details 'calc w=1/[\s^2^(Fo^2^)+(0.0394P)^2^+27.9984P] where P=(Fo^2^+2Fc^2^)/3'
_refine_ls_weighting_scheme calc
_refine_ls_wR_factor_gt 0.0778
_refine_ls_wR_factor_ref 0.0825
_reflns_number_gt 7335
_reflns_number_total 8710
_reflns_threshold_expression >2sigma(I)
_cod_data_source_file ic9021728_si_002_4.cif
_cod_data_source_block Compound6
_cod_depositor_comments
;
The following automatic conversions were performed:

'_symmetry_cell_setting' value 'Monoclinic' changed to 'monoclinic'
according to the built-in table from CIF Core dictionary named
'cif_core.dic' version 2.4.1 from 2010-06-29.

Automatic conversion script
Id: cif_fix_values 1646 2011-03-28 12:23:43Z adriana 
;
_cod_database_code 4314722

loop_
_symmetry_equiv_pos_as_xyz
'x, y, z'
'-x, y, -z+1/2'
'x+1/2, y+1/2, z'
'-x+1/2, y+1/2, -z+1/2'
'-x, -y, -z'
'x, -y, z-1/2'
'-x+1/2, -y+1/2, -z'
'x+1/2, -y+1/2, z-1/2'

loop_
_atom_site_label
_atom_site_type_symbol
_atom_site_fract_x
_atom_site_fract_y
_atom_site_fract_z
_atom_site_U_iso_or_equiv
_atom_site_adp_type
_atom_site_occupancy
_atom_site_symmetry_multiplicity
_atom_site_calc_flag
_atom_site_refinement_flags
_atom_site_disorder_assembly
_atom_site_disorder_group
Pb1 Pb 0.069133(6) 0.140980(19) 0.353971(9) 0.02205(6) Uani 1 1 d . . .
Te3 Te 0.046676(11) 0.23094(3) 0.219180(15) 0.02317(8) Uani 1 1 d . . .
Te4 Te 0.157884(11) 0.01135(3) 0.380211(15) 0.02364(9) Uani 1 1 d . . .
Te1 Te 0.090552(12) 0.11251(3) 0.488124(15) 0.02669(9) Uani 1 1 d . . .
Te2 Te 0.102441(13) 0.42152(3) 0.363093(16) 0.02858(9) Uani 1 1 d . . .
P4 P 0.13831(4) -0.10452(12) 0.28768(6) 0.0177(3) Uani 1 1 d . . .
P2 P 0.12114(4) 0.52273(12) 0.45904(6) 0.0187(3) Uani 1 1 d . . .
P3 P 0.09779(4) 0.11796(12) 0.19530(6) 0.0179(3) Uani 1 1 d . . .
P1 P 0.14195(4) 0.29013(12) 0.54683(6) 0.0185(3) Uani 1 1 d . . .
N2 N 0.12216(14) -0.0203(4) 0.22817(19) 0.0210(9) Uani 1 1 d . . .
N1 N 0.14041(15) 0.4327(4) 0.51752(19) 0.0247(10) Uani 1 1 d . . .
C20 C 0.09895(17) -0.2405(5) 0.2758(2) 0.0221(11) Uani 1 1 d . . .
H20A H 0.1104 -0.2904 0.3143 0.027 Uiso 1 1 calc R . .
C11 C 0.07211(18) 0.6176(5) 0.4476(3) 0.0277(12) Uani 1 1 d . . .
H11A H 0.0795 0.6591 0.4866 0.033 Uiso 1 1 calc R . .
C21 C 0.05318(19) -0.1840(6) 0.2585(3) 0.0339(13) Uani 1 1 d . . .
H21A H 0.0327 -0.2598 0.2511 0.051 Uiso 1 1 calc R . .
H21B H 0.0421 -0.1285 0.2225 0.051 Uiso 1 1 calc R . .
H21C H 0.0554 -0.1273 0.2910 0.051 Uiso 1 1 calc R . .
C2 C 0.19893(18) 0.2246(5) 0.5810(2) 0.0269(12) Uani 1 1 d . . .
H2B H 0.2193 0.3002 0.6054 0.032 Uiso 1 1 calc R . .
C7 C 0.20712(19) 0.5776(6) 0.4869(3) 0.0362(14) Uani 1 1 d . . .
H7A H 0.2293 0.6457 0.4918 0.054 Uiso 1 1 calc R . .
H7B H 0.2014 0.5161 0.4541 0.054 Uiso 1 1 calc R . .
H7C H 0.2183 0.5248 0.5237 0.054 Uiso 1 1 calc R . .
C17 C 0.06823(18) 0.0769(5) 0.1156(2) 0.0239(11) Uani 1 1 d . . .
H17A H 0.0905 0.0374 0.1064 0.029 Uiso 1 1 calc R . .
C8 C 0.16394(18) 0.6497(5) 0.4731(2) 0.0258(12) Uani 1 1 d . . .
H8A H 0.1536 0.7054 0.4362 0.031 Uiso 1 1 calc R . .
C16 C 0.03324(19) -0.0326(6) 0.1017(2) 0.0301(12) Uani 1 1 d . . .
H16A H 0.0182 -0.0549 0.0593 0.045 Uiso 1 1 calc R . .
H16B H 0.0114 0.0013 0.1119 0.045 Uiso 1 1 calc R . .
H16C H 0.0476 -0.1147 0.1251 0.045 Uiso 1 1 calc R . .
C22 C 0.2057(2) -0.2995(6) 0.3499(3) 0.0386(15) Uani 1 1 d . . .
H22A H 0.2322 -0.3439 0.3538 0.058 Uiso 1 1 calc R . .
H22B H 0.1824 -0.3679 0.3396 0.058 Uiso 1 1 calc R . .
H22C H 0.2130 -0.2561 0.3877 0.058 Uiso 1 1 calc R . .
C13 C 0.1672(2) 0.1972(7) 0.1781(3) 0.0427(16) Uani 1 1 d . . .
H13A H 0.1910 0.2630 0.1872 0.064 Uiso 1 1 calc R . .
H13B H 0.1482 0.1887 0.1349 0.064 Uiso 1 1 calc R . .
H13C H 0.1802 0.1081 0.1950 0.064 Uiso 1 1 calc R . .
C5 C 0.13231(18) 0.3272(5) 0.6092(2) 0.0251(11) Uani 1 1 d . . .
H5A H 0.1320 0.2393 0.6285 0.030 Uiso 1 1 calc R . .
C14 C 0.13922(18) 0.2469(5) 0.2049(2) 0.0257(11) Uani 1 1 d . . .
H14A H 0.1226 0.3298 0.1822 0.031 Uiso 1 1 calc R . .
C10 C 0.0326(2) 0.5196(7) 0.4292(3) 0.0397(15) Uani 1 1 d . . .
H10A H 0.0099 0.5648 0.4350 0.060 Uiso 1 1 calc R . .
H10B H 0.0429 0.4371 0.4538 0.060 Uiso 1 1 calc R . .
H10C H 0.0198 0.4948 0.3873 0.060 Uiso 1 1 calc R . .
C23 C 0.18924(18) -0.1917(5) 0.3012(3) 0.0289(12) Uani 1 1 d . . .
H23A H 0.1819 -0.2405 0.2636 0.035 Uiso 1 1 calc R . .
C3 C 0.2072(2) 0.1050(6) 0.6228(3) 0.0398(15) Uani 1 1 d . . .
H3A H 0.2383 0.0758 0.6408 0.060 Uiso 1 1 calc R . .
H3B H 0.1877 0.0290 0.6003 0.060 Uiso 1 1 calc R . .
H3C H 0.2011 0.1332 0.6540 0.060 Uiso 1 1 calc R . .
C19 C 0.0949(2) -0.3440(6) 0.2291(3) 0.0337(14) Uani 1 1 d . . .
H19A H 0.0725 -0.4127 0.2228 0.051 Uiso 1 1 calc R . .
H19B H 0.1237 -0.3887 0.2431 0.051 Uiso 1 1 calc R . .
H19C H 0.0860 -0.2965 0.1916 0.051 Uiso 1 1 calc R . .
C1 C 0.2106(2) 0.1879(7) 0.5332(3) 0.0388(15) Uani 1 1 d . . .
H1B H 0.2426 0.1713 0.5520 0.058 Uiso 1 1 calc R . .
H1C H 0.2022 0.2635 0.5049 0.058 Uiso 1 1 calc R . .
H1D H 0.1944 0.1054 0.5122 0.058 Uiso 1 1 calc R . .
C9 C 0.1717(2) 0.7466(6) 0.5244(3) 0.0362(14) Uani 1 1 d . . .
H9A H 0.1934 0.8167 0.5295 0.054 Uiso 1 1 calc R . .
H9B H 0.1829 0.6941 0.5612 0.054 Uiso 1 1 calc R . .
H9C H 0.1435 0.7904 0.5149 0.054 Uiso 1 1 calc R . .
C4 C 0.1694(2) 0.4180(6) 0.6553(3) 0.0326(13) Uani 1 1 d . . .
H4A H 0.1628 0.4422 0.6866 0.049 Uiso 1 1 calc R . .
H4B H 0.1715 0.5013 0.6361 0.049 Uiso 1 1 calc R . .
H4C H 0.1977 0.3686 0.6729 0.049 Uiso 1 1 calc R . .
C12 C 0.0591(2) 0.7336(6) 0.4027(3) 0.0384(15) Uani 1 1 d . . .
H12A H 0.0339 0.7837 0.4001 0.058 Uiso 1 1 calc R . .
H12B H 0.0508 0.6958 0.3636 0.058 Uiso 1 1 calc R . .
H12C H 0.0844 0.7958 0.4155 0.058 Uiso 1 1 calc R . .
C15 C 0.16840(19) 0.2896(6) 0.2700(3) 0.0351(14) Uani 1 1 d . . .
H15A H 0.1890 0.3614 0.2729 0.053 Uiso 1 1 calc R . .
H15B H 0.1853 0.2106 0.2937 0.053 Uiso 1 1 calc R . .
H15C H 0.1496 0.3242 0.2851 0.053 Uiso 1 1 calc R . .
C18 C 0.0480(2) 0.2014(6) 0.0759(2) 0.0361(14) Uani 1 1 d . . .
H18A H 0.0326 0.1729 0.0341 0.054 Uiso 1 1 calc R . .
H18B H 0.0716 0.2663 0.0831 0.054 Uiso 1 1 calc R . .
H18C H 0.0268 0.2451 0.0849 0.054 Uiso 1 1 calc R . .
C6 C 0.0870(2) 0.3969(6) 0.5844(3) 0.0349(14) Uani 1 1 d . . .
H6A H 0.0815 0.4165 0.6171 0.052 Uiso 1 1 calc R . .
H6B H 0.0637 0.3365 0.5556 0.052 Uiso 1 1 calc R . .
H6C H 0.0869 0.4825 0.5648 0.052 Uiso 1 1 calc R . .
C24 C 0.2258(2) -0.0903(7) 0.3131(3) 0.0404(15) Uani 1 1 d . . .
H24A H 0.2512 -0.1388 0.3154 0.061 Uiso 1 1 calc R . .
H24B H 0.2352 -0.0432 0.3508 0.061 Uiso 1 1 calc R . .
H24C H 0.2146 -0.0233 0.2808 0.061 Uiso 1 1 calc R . .

loop_
_atom_site_aniso_label
_atom_site_aniso_U_11
_atom_site_aniso_U_22
_atom_site_aniso_U_33
_atom_site_aniso_U_23
_atom_site_aniso_U_13
_atom_site_aniso_U_12
Pb1 0.02288(11) 0.02039(10) 0.02291(11) -0.00213(7) 0.01157(9) 0.00113(7)
Te3 0.02114(18) 0.02687(17) 0.02083(17) -0.00056(13) 0.01008(14) 0.00354(13)
Te4 0.02294(18) 0.02422(17) 0.01982(17) -0.00316(13) 0.00785(14) 0.00432(13)
Te1 0.0326(2) 0.02362(17) 0.02226(18) -0.00189(13) 0.01267(16) -0.00885(14)
Te2 0.0496(2) 0.01774(17) 0.02446(19) -0.00165(13) 0.02315(18) -0.00095(15)
P4 0.0167(6) 0.0166(6) 0.0198(6) -0.0002(5) 0.0092(5) 0.0007(5)
P2 0.0236(7) 0.0147(5) 0.0187(6) 0.0001(5) 0.0113(5) 0.0012(5)
P3 0.0179(6) 0.0181(6) 0.0180(6) 0.0009(5) 0.0094(5) -0.0021(5)
P1 0.0229(7) 0.0148(6) 0.0189(6) 0.0010(5) 0.0112(5) 0.0000(5)
N2 0.023(2) 0.019(2) 0.024(2) 0.0009(17) 0.0151(19) 0.0005(17)
N1 0.031(2) 0.018(2) 0.023(2) 0.0012(17) 0.012(2) -0.0010(18)
C20 0.029(3) 0.016(2) 0.026(3) 0.000(2) 0.017(2) -0.003(2)
C11 0.028(3) 0.028(3) 0.027(3) 0.000(2) 0.014(2) 0.007(2)
C21 0.035(3) 0.031(3) 0.044(4) -0.011(3) 0.026(3) -0.012(3)
C2 0.025(3) 0.025(3) 0.028(3) 0.000(2) 0.011(2) 0.003(2)
C7 0.027(3) 0.034(3) 0.049(4) 0.005(3) 0.020(3) -0.001(2)
C17 0.029(3) 0.027(3) 0.017(3) -0.003(2) 0.013(2) -0.001(2)
C8 0.031(3) 0.019(2) 0.029(3) 0.003(2) 0.016(2) -0.005(2)
C16 0.033(3) 0.026(3) 0.023(3) -0.005(2) 0.008(2) -0.006(2)
C22 0.037(4) 0.027(3) 0.045(4) 0.005(3) 0.016(3) 0.015(3)
C13 0.040(4) 0.043(4) 0.058(4) 0.006(3) 0.035(3) -0.007(3)
C5 0.034(3) 0.021(2) 0.025(3) 0.003(2) 0.019(2) 0.002(2)
C14 0.024(3) 0.021(2) 0.035(3) 0.005(2) 0.017(2) -0.006(2)
C10 0.026(3) 0.048(4) 0.044(4) 0.004(3) 0.016(3) 0.004(3)
C23 0.031(3) 0.025(3) 0.034(3) -0.002(2) 0.019(3) 0.007(2)
C3 0.044(4) 0.025(3) 0.037(4) 0.002(2) 0.010(3) 0.008(3)
C19 0.041(4) 0.029(3) 0.032(3) -0.010(2) 0.019(3) -0.006(2)
C1 0.034(3) 0.040(3) 0.048(4) -0.005(3) 0.024(3) 0.011(3)
C9 0.043(4) 0.025(3) 0.033(3) -0.007(2) 0.013(3) -0.005(2)
C4 0.048(4) 0.025(3) 0.031(3) -0.004(2) 0.025(3) -0.005(3)
C12 0.035(3) 0.032(3) 0.037(3) 0.008(3) 0.010(3) 0.017(3)
C15 0.025(3) 0.027(3) 0.044(4) -0.007(2) 0.011(3) -0.010(2)
C18 0.042(4) 0.040(3) 0.020(3) 0.007(2) 0.011(3) 0.001(3)
C6 0.047(4) 0.041(3) 0.034(3) 0.007(3) 0.033(3) 0.008(3)
C24 0.027(3) 0.043(3) 0.057(4) 0.009(3) 0.025(3) 0.011(3)

loop_
_atom_type_symbol
_atom_type_description
_atom_type_scat_dispersion_real
_atom_type_scat_dispersion_imag
_atom_type_scat_source
C C 0.0033 0.0016 'International Tables Vol C Tables 4.2.6.8 and 6.1.1.4'
H H 0.0000 0.0000 'International Tables Vol C Tables 4.2.6.8 and 6.1.1.4'
N N 0.0061 0.0033 'International Tables Vol C Tables 4.2.6.8 and 6.1.1.4'
P P 0.1023 0.0942 'International Tables Vol C Tables 4.2.6.8 and 6.1.1.4'
Te Te -0.5308 1.6751 'International Tables Vol C Tables 4.2.6.8 and 6.1.1.4'
Pb Pb -3.3944 10.1111 'International Tables Vol C Tables 4.2.6.8 and 6.1.1.4'

loop_
_geom_angle_atom_site_label_1
_geom_angle_atom_site_label_2
_geom_angle_atom_site_label_3
_geom_angle
_geom_angle_site_symmetry_1
_geom_angle_site_symmetry_3
_geom_angle_publ_flag
Te2 Pb1 Te4 93.217(17) . . ?
Te2 Pb1 Te1 97.337(17) . . ?
Te4 Pb1 Te1 93.78(3) . . ?
Te2 Pb1 Te3 73.145(18) . . ?
Te4 Pb1 Te3 91.12(3) . . ?
Te1 Pb1 Te3 169.54(3) . . ?
Te2 Pb1 Te3 96.041(16) . 2 ?
Te4 Pb1 Te3 161.809(11) . 2 ?
Te1 Pb1 Te3 100.50(3) . 2 ?
Te3 Pb1 Te3 76.71(3) . 2 ?
P3 Te3 Pb1 109.79(4) . . ?
P3 Te3 Pb1 121.61(3) . 2 ?
Pb1 Te3 Pb1 95.70(3) . 2 ?
P4 Te4 Pb1 102.92(4) . . ?
P1 Te1 Pb1 108.67(4) . . ?
P2 Te2 Pb1 110.55(3) . . ?
N2 P4 C20 110.4(2) . . ?
N2 P4 C23 105.2(2) . . ?
C20 P4 C23 105.3(2) . . ?
N2 P4 Te4 120.66(16) . . ?
C20 P4 Te4 108.68(18) . . ?
C23 P4 Te4 105.42(19) . . ?
N1 P2 C8 106.1(2) . . ?
N1 P2 C11 110.3(3) . . ?
C8 P2 C11 106.7(2) . . ?
N1 P2 Te2 121.36(17) . . ?
C8 P2 Te2 104.45(19) . . ?
C11 P2 Te2 106.99(19) . . ?
N2 P3 C17 105.3(2) . . ?
N2 P3 C14 109.9(2) . . ?
C17 P3 C14 105.0(3) . . ?
N2 P3 Te3 120.60(16) . . ?
C17 P3 Te3 108.84(18) . . ?
C14 P3 Te3 106.17(18) . . ?
N1 P1 C2 108.0(2) . . ?
N1 P1 C5 105.9(2) . . ?
C2 P1 C5 105.8(3) . . ?
N1 P1 Te1 119.88(17) . . ?
C2 P1 Te1 109.37(18) . . ?
C5 P1 Te1 107.03(18) . . ?
P4 N2 P3 142.6(3) . . ?
P1 N1 P2 148.2(3) . . ?
C21 C20 C19 110.0(5) . . ?
C21 C20 P4 111.7(4) . . ?
C19 C20 P4 112.1(4) . . ?
C12 C11 C10 110.6(5) . . ?
C12 C11 P2 113.2(4) . . ?
C10 C11 P2 110.4(4) . . ?
C3 C2 C1 111.4(5) . . ?
C3 C2 P1 112.7(4) . . ?
C1 C2 P1 110.6(4) . . ?
C18 C17 C16 111.2(5) . . ?
C18 C17 P3 113.4(4) . . ?
C16 C17 P3 110.4(4) . . ?
C7 C8 C9 110.9(5) . . ?
C7 C8 P2 109.8(4) . . ?
C9 C8 P2 111.0(4) . . ?
C4 C5 C6 110.8(5) . . ?
C4 C5 P1 110.3(4) . . ?
C6 C5 P1 108.8(4) . . ?
C15 C14 C13 111.8(5) . . ?
C15 C14 P3 112.2(4) . . ?
C13 C14 P3 110.7(4) . . ?
C24 C23 C22 111.0(5) . . ?
C24 C23 P4 111.4(4) . . ?
C22 C23 P4 113.8(4) . . ?

loop_
_geom_bond_atom_site_label_1
_geom_bond_atom_site_label_2
_geom_bond_distance
_geom_bond_site_symmetry_2
_geom_bond_publ_flag
Pb1 Te2 2.9456(7) . ?
Pb1 Te4 3.0835(8) . ?
Pb1 Te1 3.1961(9) . ?
Pb1 Te3 3.3083(9) . ?
Pb1 Te3 3.5965(13) 2 ?
Te3 P3 2.4284(14) . ?
Te3 Pb1 3.5965(13) 2 ?
Te4 P4 2.4300(14) . ?
Te1 P1 2.4108(14) . ?
Te2 P2 2.4517(14) . ?
P4 N2 1.587(4) . ?
P4 C20 1.823(5) . ?
P4 C23 1.836(5) . ?
P2 N1 1.587(4) . ?
P2 C8 1.831(5) . ?
P2 C11 1.832(5) . ?
P3 N2 1.599(4) . ?
P3 C17 1.837(5) . ?
P3 C14 1.837(5) . ?
P1 N1 1.580(4) . ?
P1 C2 1.834(5) . ?
P1 C5 1.852(5) . ?
C20 C21 1.526(8) . ?
C20 C19 1.536(7) . ?
C11 C12 1.528(8) . ?
C11 C10 1.543(8) . ?
C2 C3 1.524(8) . ?
C2 C1 1.535(8) . ?
C7 C8 1.531(8) . ?
C17 C18 1.523(7) . ?
C17 C16 1.525(7) . ?
C8 C9 1.549(8) . ?
C22 C23 1.523(8) . ?
C13 C14 1.536(8) . ?
C5 C4 1.530(8) . ?
C5 C6 1.532(8) . ?
C14 C15 1.531(8) . ?
C23 C24 1.519(8) . ?
